data_1568119
loop_
_publ_author_name
'Karges, Johannes'
'Giardini, Miriam A.'
'Blacque, Olivier'
'Woodworth, Brendon'
'Siqueira-Neto, Jair L'
'Cohen, Seth M.'

_publ_section_title
;
 Enantioselective inhibition of the SARS-CoV-2 main protease with
 rhenium(i) picolinic acid complexes.
;
_journal_issue 3
_journal_name_full 'Chemical science'
_journal_page_first 711
_journal_page_last 720
_journal_paper_doi 10.1039/d2sc05473f
_journal_volume 14
_journal_year 2023
_chemical_formula_moiety 'C9 H5 F N O6 Re, H2 O'
_chemical_formula_sum 'C9 H7 F N O7 Re'
_chemical_formula_weight 446.36
_space_group_crystal_system monoclinic
_space_group_IT_number 15
_space_group_name_Hall '-I 2ya'
_space_group_name_H-M_alt 'I 1 2/a 1'
_atom_sites_solution_hydrogens mixed
_atom_sites_solution_primary dual
_audit_creation_date 2021-03-04
_audit_creation_method
;
Olex2 1.3
(compiled 2020.11.12 svn.r5f609507 for OlexSys, GUI svn.r6272)
;
_audit_update_record
;
2022-09-06 deposited with the CCDC.	2022-12-13 downloaded from the CCDC.
;
_cell_angle_alpha 90
_cell_angle_beta 96.2130(10)
_cell_angle_gamma 90
_cell_formula_units_Z 8
_cell_length_a 9.04380(10)
_cell_length_b 11.1598(2)
_cell_length_c 23.9385(4)
_cell_measurement_reflns_used 9862
_cell_measurement_temperature 160(1)
_cell_measurement_theta_max 76.2270
_cell_measurement_theta_min 3.6530
_cell_volume 2401.85(6)
_computing_cell_refinement 'CrysAlisPro 1.171.40.68a (Rigaku OD, 2019)'
_computing_data_collection 'CrysAlisPro 1.171.40.68a (Rigaku OD, 2019)'
_computing_data_reduction 'CrysAlisPro 1.171.40.68a (Rigaku OD, 2019)'
_computing_molecular_graphics 'Olex2 1.3 (Dolomanov et al., 2009)'
_computing_publication_material 'Olex2 1.3 (Dolomanov et al., 2009)'
_computing_structure_refinement 'SHELXL 2018/3 (Sheldrick, 2015b)'
_computing_structure_solution 'SHELXT (Sheldrick, 2015a)'
_diffrn_ambient_environment N~2~
_diffrn_ambient_temperature 160(1)
_diffrn_detector 'CCD plate'
_diffrn_detector_area_resol_mean 10.3801
_diffrn_detector_type Atlas
_diffrn_measured_fraction_theta_full 1.000
_diffrn_measured_fraction_theta_max 1.000
_diffrn_measurement_details
;
List of Runs (angles in degrees, time in seconds):

  # Type    Start    End  Width  t~exp~   \w     \q     \k     \f   Frames
#--------------------------------------------------------------------------
  1  \w    -69.00  28.00   1.00    1.00    --  -42.24  57.00-150.00   97
  2  \w    -87.00  -6.00   1.00    1.00    --  -42.24 125.00  30.00   81
  3  \w    -21.00  74.00   1.00    1.00    --   42.24 -77.00 -30.00   95
  4  \w     27.00  97.00   1.00    1.00    --   42.24-125.00   0.00   70
  5  \w     36.00 109.00   1.00    1.00    --  111.00-111.00-120.00   73
  6  \w     30.00 107.00   1.00    1.00    --  111.00 -94.00 -30.00   77
  7  \w     36.00 135.00   1.00    1.00    --  111.00 -30.00   0.00   99
  8  \w     40.00 135.00   1.00    1.00    --  111.00 -45.00 -30.00   95
  9  \w    104.00 178.00   1.00    1.00    --  111.00 111.00  30.00   74
 10  \w     61.00 146.00   1.00    1.00    --  111.00 178.00 -90.00   85
 11  \w    104.00 178.00   1.00    1.00    --  111.00 111.00 120.00   74
 12  \w     83.00 178.00   1.00    1.00    --  111.00  61.00 -90.00   95
 13  \w    104.00 178.00   1.00    1.00    --  111.00 111.00   0.00   74
 14  \w     61.00 146.00   1.00    1.00    --  111.00 178.00 -60.00   85
 15  \w     36.00 109.00   1.00    1.00    --  111.00-111.00 120.00   73
 16  \w     87.00 178.00   1.00    1.00    --  111.00  45.00-180.00   91
 17  \w   -112.00 -16.00   1.00    1.00    --  -42.24 -57.00  60.00   96
 18  \w   -112.00 -16.00   1.00    1.00    --  -42.24 -57.00 150.00   96
 19  \w   -112.00 -16.00   1.00    1.00    --  -42.24 -57.00-120.00   96
 20  \w     87.00 141.00   1.00    1.00    --  111.00  30.00   0.00   54
 21  \w     87.00 178.00   1.00    1.00    --  111.00  45.00  90.00   91
;
_diffrn_measurement_device 'four-circle diffractometer'
_diffrn_measurement_device_type 'SuperNova, Dual, Cu at home/near, Atlas'
_diffrn_measurement_method '\w scans'
_diffrn_orient_matrix_type 'CrysAlisPro convention (1999,Acta A55,543-557)'
_diffrn_orient_matrix_UB_11 0.0978774000
_diffrn_orient_matrix_UB_12 -0.0268121000
_diffrn_orient_matrix_UB_13 0.0553261000
_diffrn_orient_matrix_UB_21 0.1022040000
_diffrn_orient_matrix_UB_22 -0.0785461000
_diffrn_orient_matrix_UB_23 -0.0322061000
_diffrn_orient_matrix_UB_31 0.0964747000
_diffrn_orient_matrix_UB_32 0.1104286000
_diffrn_orient_matrix_UB_33 -0.0095383000
_diffrn_radiation_monochromator mirror
_diffrn_radiation_probe x-ray
_diffrn_radiation_type 'Cu K\a'
_diffrn_radiation_wavelength 1.54184
_diffrn_reflns_av_R_equivalents 0.0222
_diffrn_reflns_av_unetI/netI 0.0117
_diffrn_reflns_Laue_measured_fraction_full 1.000
_diffrn_reflns_Laue_measured_fraction_max 1.000
_diffrn_reflns_limit_h_max 11
_diffrn_reflns_limit_h_min -11
_diffrn_reflns_limit_k_max 13
_diffrn_reflns_limit_k_min -13
_diffrn_reflns_limit_l_max 29
_diffrn_reflns_limit_l_min -29
_diffrn_reflns_number 12376
_diffrn_reflns_point_group_measured_fraction_full 1.000
_diffrn_reflns_point_group_measured_fraction_max 1.000
_diffrn_reflns_theta_full 67.684
_diffrn_reflns_theta_max 74.479
_diffrn_reflns_theta_min 3.715
_diffrn_source 'micro-focus sealed X-ray tube'
_diffrn_source_type 'SuperNova (Cu) X-ray Source'
_exptl_absorpt_coefficient_mu 20.255
_exptl_absorpt_correction_T_max 0.354
_exptl_absorpt_correction_T_min 0.119
_exptl_absorpt_correction_type analytical
_exptl_absorpt_process_details
;
CrysAlisPro 1.171.40.68a (Rigaku Oxford Diffraction, 2019)
Analytical numeric absorption correction using a multifaceted crystal
model based on expressions derived by R.C. Clark & J.S. Reid.
(Clark, R. C. & Reid, J. S. (1995). Acta Cryst. A51, 887-897)
Empirical absorption correction using spherical harmonics,
 implemented in SCALE3 ABSPACK scaling algorithm.
;
_exptl_crystal_colour yellow
_exptl_crystal_density_diffrn 2.469
_exptl_crystal_description plate
_exptl_crystal_F_000 1664
_exptl_crystal_size_max 0.18
_exptl_crystal_size_mid 0.11
_exptl_crystal_size_min 0.07
_refine_diff_density_max 0.808
_refine_diff_density_min -0.710
_refine_diff_density_rms 0.107
_refine_ls_extinction_coef 0.000132(9)
_refine_ls_extinction_expression Fc^*^=kFc[1+0.001xFc^2^\l^3^/sin(2\q)]^-1/4^
_refine_ls_extinction_method 'SHELXL-2018/3 (Sheldrick 2018)'
_refine_ls_goodness_of_fit_ref 1.154
_refine_ls_hydrogen_treatment mixed
_refine_ls_matrix_type full
_refine_ls_number_parameters 191
_refine_ls_number_reflns 2446
_refine_ls_number_restraints 3
_refine_ls_restrained_S_all 1.153
_refine_ls_R_factor_all 0.0180
_refine_ls_R_factor_gt 0.0174
_refine_ls_shift/su_max 0.003
_refine_ls_shift/su_mean 0.000
_refine_ls_structure_factor_coef Fsqd
_refine_ls_weighting_details 'w=1/[\s^2^(Fo^2^)+(0.0271P)^2^+3.7647P] where P=(Fo^2^+2Fc^2^)/3'
_refine_ls_weighting_scheme calc
_refine_ls_wR_factor_gt 0.0463
_refine_ls_wR_factor_ref 0.0467
_reflns_Friedel_coverage 0.000
_reflns_number_gt 2384
_reflns_number_total 2446
_reflns_threshold_expression 'I > 2\s(I)'
_cod_data_source_file d2sc05473f2.cif
_cod_data_source_block 32
_cod_depositor_comments 'Adding full bibliography for 1568094--1568122.cif.'
_cod_database_code 1568119
_shelx_shelxl_version_number 2018/3
_shelx_space_group_comment
;
The symmetry employed for this shelxl refinement is uniquely defined
by the following loop, which should always be used as a source of
symmetry information in preference to the above space-group names.
They are only intended as comments.
;
_shelx_estimated_absorpt_t_max 0.331
_shelx_estimated_absorpt_t_min 0.121
_olex2_refinement_description
;
1. Fixed Uiso
 At 1.2 times of:
  All C(H) groups
 At 1.5 times of:
  All O(H,H) groups
2. Restrained distances
 O7-H7B \\sim O7-H7C
 with sigma of 0.005
 O7-H7C \\sim O7-H7B \\sim O7-H7A
 with sigma of 0.005
3. Others
 Fixed Sof: H7B(0.5) H7A(0.5)
4.a Aromatic/amide H refined with riding coordinates:
 C5(H5), C6(H6), C7(H7)
;

loop_
_space_group_symop_operation_xyz
'x, y, z'
'-x+1/2, y, -z'
'x+1/2, y+1/2, z+1/2'
'-x+1, y+1/2, -z+1/2'
'-x, -y, -z'
'x-1/2, -y, z'
'-x+1/2, -y+1/2, -z+1/2'
'x, -y+1/2, z+1/2'

loop_
_atom_site_label
_atom_site_type_symbol
_atom_site_fract_x
_atom_site_fract_y
_atom_site_fract_z
_atom_site_U_iso_or_equiv
_atom_site_adp_type
_atom_site_occupancy
_atom_site_site_symmetry_order
_atom_site_calc_flag
_atom_site_refinement_flags_posn
_atom_site_refinement_flags_adp
_atom_site_refinement_flags_occupancy
_atom_site_disorder_assembly
_atom_site_disorder_group
Re1 Re 0.59982(2) 0.82627(2) 0.36286(2) 0.02481(7) Uani 1 1 d . . . . .
F1 F 0.4515(2) 0.58450(17) 0.29771(8) 0.0368(4) Uani 1 1 d . . . . .
O1 O 0.5834(3) 1.0989(2) 0.37554(12) 0.0452(6) Uani 1 1 d . . . . .
O2 O 0.3224(3) 0.8510(2) 0.27867(12) 0.0523(7) Uani 1 1 d . . . . .
O3 O 0.7881(4) 0.8758(2) 0.26725(12) 0.0572(8) Uani 1 1 d . . . . .
O4 O 0.4671(2) 0.7857(2) 0.43177(9) 0.0279(4) Uani 1 1 d . . . . .
H4A H 0.506(5) 0.755(4) 0.460(2) 0.057(13) Uiso 1 1 d . . . . .
H4B H 0.426(5) 0.848(4) 0.4402(19) 0.046(12) Uiso 1 1 d . . . . .
O5 O 0.9177(2) 0.66203(19) 0.47892(10) 0.0328(5) Uani 1 1 d . . . . .
O6 O 0.7808(2) 0.7953(2) 0.42702(9) 0.0293(4) Uani 1 1 d . . . . .
N1 N 0.6316(3) 0.6284(2) 0.36703(9) 0.0252(5) Uani 1 1 d . . . . .
C1 C 0.5893(3) 0.9960(3) 0.37100(13) 0.0336(7) Uani 1 1 d . . . . .
C2 C 0.4268(4) 0.8405(3) 0.30977(14) 0.0359(7) Uani 1 1 d . . . . .
C3 C 0.7173(4) 0.8551(3) 0.30306(14) 0.0373(7) Uani 1 1 d . . . . .
C4 C 0.5561(3) 0.5454(3) 0.33688(12) 0.0283(6) Uani 1 1 d . . . . .
C5 C 0.5772(3) 0.4235(3) 0.34406(14) 0.0338(6) Uani 1 1 d . . . . .
H5 H 0.519245 0.367420 0.321251 0.041 Uiso 1 1 calc R U . . .
C6 C 0.6848(4) 0.3861(3) 0.38534(14) 0.0348(6) Uani 1 1 d . . . . .
H6 H 0.703317 0.303140 0.391513 0.042 Uiso 1 1 calc R U . . .
C7 C 0.7665(3) 0.4717(3) 0.41802(13) 0.0322(6) Uani 1 1 d . . . . .
H7 H 0.841122 0.447983 0.446905 0.039 Uiso 1 1 calc R U . . .
C8 C 0.7370(3) 0.5911(3) 0.40762(12) 0.0270(6) Uani 1 1 d . . . . .
C9 C 0.8206(3) 0.6885(3) 0.44118(13) 0.0278(6) Uani 1 1 d . . . . .
O7 O 0.8670(2) 1.01037(19) 0.47007(9) 0.0326(4) Uani 1 1 d D . . . .
H7C H 0.853(5) 0.938(3) 0.4552(17) 0.049 Uiso 1 1 d D U . . .
H7B H 0.790(7) 1.022(7) 0.489(3) 0.049 Uiso 0.5 1 d D U P A -1
H7A H 0.947(7) 1.001(10) 0.495(3) 0.07(3) Uiso 0.5 1 d D . P B -2

loop_
_atom_site_aniso_label
_atom_site_aniso_U_11
_atom_site_aniso_U_22
_atom_site_aniso_U_33
_atom_site_aniso_U_23
_atom_site_aniso_U_13
_atom_site_aniso_U_12
Re1 0.02836(9) 0.02026(9) 0.02557(9) -0.00160(4) 0.00187(6) -0.00215(4)
F1 0.0363(9) 0.0330(10) 0.0385(9) -0.0054(7) -0.0081(7) -0.0023(7)
O1 0.0584(15) 0.0213(12) 0.0557(14) -0.0044(10) 0.0054(12) -0.0011(10)
O2 0.0588(17) 0.0432(14) 0.0479(15) 0.0007(11) -0.0259(13) 0.0012(12)
O3 0.083(2) 0.0427(15) 0.0527(16) -0.0075(12) 0.0391(15) -0.0146(14)
O4 0.0301(10) 0.0243(10) 0.0290(10) 0.0000(8) 0.0023(8) 0.0017(8)
O5 0.0272(10) 0.0341(12) 0.0356(11) -0.0060(8) -0.0039(9) 0.0028(8)
O6 0.0274(10) 0.0248(10) 0.0345(10) -0.0043(8) -0.0025(8) -0.0003(8)
N1 0.0252(10) 0.0226(12) 0.0280(11) -0.0026(9) 0.0043(8) -0.0002(10)
C1 0.0382(16) 0.0330(18) 0.0298(14) -0.0002(12) 0.0043(12) -0.0015(12)
C2 0.0475(19) 0.0265(16) 0.0330(16) -0.0005(11) 0.0010(14) -0.0029(13)
C3 0.0493(19) 0.0235(14) 0.0403(17) -0.0044(13) 0.0110(14) -0.0050(13)
C4 0.0263(13) 0.0304(15) 0.0281(13) -0.0051(11) 0.0029(10) -0.0016(11)
C5 0.0306(14) 0.0285(16) 0.0429(16) -0.0094(13) 0.0065(12) -0.0055(12)
C6 0.0369(16) 0.0238(15) 0.0445(17) -0.0003(12) 0.0073(13) 0.0022(12)
C7 0.0294(14) 0.0272(15) 0.0397(16) -0.0016(12) 0.0031(12) 0.0025(12)
C8 0.0262(13) 0.0260(14) 0.0294(13) -0.0047(11) 0.0052(11) -0.0011(11)
C9 0.0262(13) 0.0280(14) 0.0301(14) -0.0049(11) 0.0071(11) -0.0015(11)
O7 0.0327(10) 0.0276(10) 0.0374(11) -0.0048(9) 0.0034(8) -0.0076(9)

loop_
_atom_type_symbol
_atom_type_description
_atom_type_scat_dispersion_real
_atom_type_scat_dispersion_imag
_atom_type_scat_source
C C 0.0181 0.0091 'International Tables Vol C Tables 4.2.6.8 and 6.1.1.4'
H H 0.0000 0.0000 'International Tables Vol C Tables 4.2.6.8 and 6.1.1.4'
F F 0.0727 0.0534 'International Tables Vol C Tables 4.2.6.8 and 6.1.1.4'
N N 0.0311 0.0180 'International Tables Vol C Tables 4.2.6.8 and 6.1.1.4'
O O 0.0492 0.0322 'International Tables Vol C Tables 4.2.6.8 and 6.1.1.4'
Re Re -5.2083 5.8923 'International Tables Vol C Tables 4.2.6.8 and 6.1.1.4'

loop_
_exptl_crystal_face_index_h
_exptl_crystal_face_index_k
_exptl_crystal_face_index_l
_exptl_crystal_face_perp_dist
0 0 -1 0.0392
0 0 1 0.0292
1 -1 0 0.0575
-1 1 0 0.0575
5 4 -3 0.0773
-4 -5 3 0.0854
3 5 0 0.0839
-1 0 5 0.0490

loop_
_geom_angle_atom_site_label_1
_geom_angle_atom_site_label_2
_geom_angle_atom_site_label_3
_geom_angle
_geom_angle_site_symmetry_1
_geom_angle_site_symmetry_3
_geom_angle_publ_flag
O4 Re1 N1 80.80(8) . . ?
O6 Re1 O4 82.27(8) . . ?
O6 Re1 N1 73.98(8) . . ?
C1 Re1 O4 95.20(11) . . ?
C1 Re1 O6 97.41(11) . . ?
C1 Re1 N1 170.86(11) . . ?
C1 Re1 C2 86.51(13) . . ?
C2 Re1 O4 92.40(12) . . ?
C2 Re1 O6 173.63(11) . . ?
C2 Re1 N1 101.80(11) . . ?
C3 Re1 O4 177.76(11) . . ?
C3 Re1 O6 96.95(13) . . ?
C3 Re1 N1 96.97(11) . . ?
C3 Re1 C1 86.98(13) . . ?
C3 Re1 C2 88.24(15) . . ?
Re1 O4 H4A 120(3) . . ?
Re1 O4 H4B 108(3) . . ?
H4A O4 H4B 108(4) . . ?
C9 O6 Re1 120.66(19) . . ?
C4 N1 Re1 128.0(2) . . ?
C4 N1 C8 117.4(3) . . ?
C8 N1 Re1 114.56(19) . . ?
O1 C1 Re1 179.5(3) . . ?
O2 C2 Re1 178.6(3) . . ?
O3 C3 Re1 178.1(3) . . ?
F1 C4 C5 119.2(3) . . ?
N1 C4 F1 116.2(3) . . ?
N1 C4 C5 124.6(3) . . ?
C4 C5 H5 121.1 . . ?
C6 C5 C4 117.7(3) . . ?
C6 C5 H5 121.1 . . ?
C5 C6 H6 120.4 . . ?
C5 C6 C7 119.1(3) . . ?
C7 C6 H6 120.4 . . ?
C6 C7 H7 120.6 . . ?
C8 C7 C6 118.7(3) . . ?
C8 C7 H7 120.6 . . ?
N1 C8 C7 122.4(3) . . ?
N1 C8 C9 115.8(3) . . ?
C7 C8 C9 121.8(3) . . ?
O5 C9 O6 125.4(3) . . ?
O5 C9 C8 119.8(3) . . ?
O6 C9 C8 114.8(3) . . ?
H7C O7 H7B 105(6) . . ?
H7C O7 H7A 104(8) . . ?

loop_
_geom_bond_atom_site_label_1
_geom_bond_atom_site_label_2
_geom_bond_distance
_geom_bond_site_symmetry_2
_geom_bond_publ_flag
Re1 O4 2.190(2) . ?
Re1 O6 2.147(2) . ?
Re1 N1 2.227(3) . ?
Re1 C1 1.908(3) . ?
Re1 C2 1.913(4) . ?
Re1 C3 1.900(3) . ?
F1 C4 1.331(3) . ?
O1 C1 1.155(4) . ?
O2 C2 1.143(4) . ?
O3 C3 1.148(4) . ?
O4 H4A 0.81(5) . ?
O4 H4B 0.83(5) . ?
O5 C9 1.226(4) . ?
O6 C9 1.280(4) . ?
N1 C4 1.319(4) . ?
N1 C8 1.351(4) . ?
C4 C5 1.382(4) . ?
C5 H5 0.9500 . ?
C5 C6 1.375(5) . ?
C6 H6 0.9500 . ?
C6 C7 1.394(4) . ?
C7 H7 0.9500 . ?
C7 C8 1.377(4) . ?
C8 C9 1.506(4) . ?
O7 H7C 0.89(3) . ?
O7 H7B 0.89(3) . ?
O7 H7A 0.89(3) . ?

loop_
_geom_torsion_atom_site_label_1
_geom_torsion_atom_site_label_2
_geom_torsion_atom_site_label_3
_geom_torsion_atom_site_label_4
_geom_torsion
_geom_torsion_site_symmetry_1
_geom_torsion_site_symmetry_2
_geom_torsion_site_symmetry_3
_geom_torsion_site_symmetry_4
_geom_torsion_publ_flag
Re1 O6 C9 O5 -176.5(2) . . . . ?
Re1 O6 C9 C8 3.0(3) . . . . ?
Re1 N1 C4 F1 2.7(4) . . . . ?
Re1 N1 C4 C5 -176.3(2) . . . . ?
Re1 N1 C8 C7 176.8(2) . . . . ?
Re1 N1 C8 C9 -3.0(3) . . . . ?
F1 C4 C5 C6 -179.2(3) . . . . ?
N1 C4 C5 C6 -0.3(5) . . . . ?
N1 C8 C9 O5 179.8(3) . . . . ?
N1 C8 C9 O6 0.2(4) . . . . ?
C4 N1 C8 C7 -0.1(4) . . . . ?
C4 N1 C8 C9 -179.9(2) . . . . ?
C4 C5 C6 C7 0.4(5) . . . . ?
C5 C6 C7 C8 -0.3(5) . . . . ?
C6 C7 C8 N1 0.1(4) . . . . ?
C6 C7 C8 C9 -180.0(3) . . . . ?
C7 C8 C9 O5 -0.1(4) . . . . ?
C7 C8 C9 O6 -179.7(3) . . . . ?
C8 N1 C4 F1 179.1(2) . . . . ?
C8 N1 C4 C5 0.1(4) . . . . ?
